data_4114804
loop_
_publ_author_name
'Maxim Tafipolsky'
'Wolfgang Scherer'
'Karl \"Ofele'
'Georg Artus'
'Bj\/orn Pedersen'
'Wolfgang A. Herrmann'
'G. Sean McGrady'

_publ_contact_author_address
;
 Anorganisch-chemisches Institut
 Technische Universit\"at M\"unchen
 Lichtenbergstrasse 4
 D-85747 Garching bei M\"unchen (Germany)
;
_publ_contact_author_email Wolfgang.Scherer@ch.tum.de
_publ_contact_author_fax '+49(89)289 13473'
_publ_contact_author_name
;
 Dr. Wolfgang Scherer
;
_publ_contact_author_phone '+49(89)289 13096'
_publ_section_title
;
 Electron Delocalization in Acyclic and N-Heterocyclic Carbenes and Their
 Complexes: A Combined Experimental and Theoretical Charge-Density Study
;
_journal_name_full 'Journal of the American Chemical Society'
_journal_page_first 5865
_journal_page_last 5880
_journal_paper_doi 10.1021/ja011761k
_journal_volume 124
_journal_year 2002
_chemical_compound_source 'see text'
_chemical_formula_moiety 'C10 H8 Cr N2 O5'
_chemical_formula_sum 'C10 H8 Cr N2 O5'
_chemical_formula_weight 288.18
_chemical_name_systematic
;
 ?
;
_space_group_IT_number 14
_symmetry_cell_setting monoclinic
_symmetry_space_group_name_Hall '-P 2ybc'
_symmetry_space_group_name_H-M 'P 1 21/c 1'
_cell_angle_alpha 90
_cell_angle_beta 93.314(1)
_cell_angle_gamma 90
_cell_formula_units_Z 4
_cell_length_a 9.7190(2)
_cell_length_b 6.7650(1)
_cell_length_c 18.1740(4)
_cell_measurement_reflns_used 152127
_cell_measurement_temperature 100
_cell_measurement_theta_max 50.80
_cell_measurement_theta_min 2.10
_cell_volume 1192.92(4)
_computing_cell_refinement 'Denzo-SMN (Z. Otwinowski and W. Minor, 1997)'
_computing_data_collection 'kcd (Nonius 1997)'
_computing_data_reduction 'Denzo-SMN (Z. Otwinowski and W. Minor, 1997)'
_computing_molecular_graphics 'PLATON (Spek, 1990)'
_computing_publication_material 'PLATON (Spek, 1990)'
_computing_structure_refinement 'XD (Koritsanszky et al., 1995)'
_computing_structure_solution 'SIR-92 (Giacovazzo, 1992)'
_diffrn_ambient_temperature 100
_diffrn_measured_fraction_theta_full 1.00
_diffrn_measured_fraction_theta_max 1.00
_diffrn_measurement_device_type 'KappaCCD (Nonius)'
_diffrn_measurement_method rotation
_diffrn_radiation_monochromator graphite
_diffrn_radiation_source 'Rotating Anode'
_diffrn_radiation_type 'Mo K\a'
_diffrn_radiation_wavelength 0.71073
_diffrn_reflns_av_R_equivalents 0.0380
_diffrn_reflns_av_sigmaI/netI 0.0176
_diffrn_reflns_limit_h_max 20
_diffrn_reflns_limit_h_min -21
_diffrn_reflns_limit_k_max 14
_diffrn_reflns_limit_k_min -14
_diffrn_reflns_limit_l_max 39
_diffrn_reflns_limit_l_min -39
_diffrn_reflns_number 146231
_diffrn_reflns_reduction_process
;
 ?
;
_diffrn_reflns_theta_full 50.80
_diffrn_reflns_theta_max 50.80
_diffrn_reflns_theta_min 2.10
_diffrn_standards_decay_% 0
_diffrn_standards_interval_count none
_diffrn_standards_interval_time none
_diffrn_standards_number none
_exptl_absorpt_coefficient_mu 0.97
_exptl_absorpt_correction_T_max 0.895
_exptl_absorpt_correction_T_min 0.840
_exptl_absorpt_correction_type empirical
_exptl_absorpt_process_details 'SORTAV (Blessing)'
_exptl_crystal_colour colorless
_exptl_crystal_density_diffrn 1.605
_exptl_crystal_density_meas ?
_exptl_crystal_density_method 'Not Measured'
_exptl_crystal_description cube
_exptl_crystal_F_000 584
_exptl_crystal_size_max 0.250
_exptl_crystal_size_mid 0.250
_exptl_crystal_size_min 0.120
_refine_diff_density_max 0.23
_refine_diff_density_min -0.18
_refine_ls_abs_structure_details none
_refine_ls_abs_structure_Flack none
_refine_ls_extinction_method 'Becker & Coppens (1974)'
_refine_ls_goodness_of_fit_ref 0.8006
_refine_ls_hydrogen_treatment 'H-atom refinement: see text '
_refine_ls_matrix_type full
_refine_ls_number_constraints 0
_refine_ls_number_parameters 327
_refine_ls_number_reflns 10151
_refine_ls_number_restraints 0
_refine_ls_restrained_S_all 0.8006
_refine_ls_R_factor_all 0.0380
_refine_ls_R_factor_gt 0.0198
_refine_ls_shift/su_max 0.000
_refine_ls_shift/su_mean 0.000
_refine_ls_structure_factor_coef F
_refine_ls_weighting_details w=1/[\s^2^(Fo)]
_refine_ls_weighting_scheme calc
_refine_ls_wR_factor_gt 0.0480
_reflns_number_gt 10151
_reflns_number_total 12885
_reflns_threshold_expression >3sigma(i)
_cod_data_source_file ja011761k_1.cif
_cod_data_source_block compound_1
_cod_depositor_comments
;
The following automatic conversions were performed:

'_exptl_crystal_density_meas' value 'none' was changed to '?' - the
value is perceived as not measured.

Automatic conversion script
Id: cif_fix_values 3008 2015-01-20 13:52:24Z robertas 

The following automatic conversions were performed:

'_refine_ls_weighting_scheme' value 'calc w=1/[\s^2^(Fo)]' was
changed to 'calc'. New tag '_refine_ls_weighting_details' was
created. The value of the new tag was set to 'w=1/[\s^2^(Fo)]'.

Automatic conversion script
Id: cif_fix_values 3143 2015-03-26 13:38:13Z robertas 
;
_cod_original_sg_symbol_H-M 'P 21/c'
_cod_database_code 4114804

loop_
_symmetry_equiv_pos_as_xyz
x,y,z
-x,1/2+y,1/2-z
-x,-y,-z
x,1/2-y,1/2+z

loop_
_atom_site_aniso_label
_atom_site_aniso_U_11
_atom_site_aniso_U_22
_atom_site_aniso_U_33
_atom_site_aniso_U_23
_atom_site_aniso_U_13
_atom_site_aniso_U_12
Cr1 0.0109(1) 0.0124(1) 0.0102(1) -0.0002(1) 0.0003(1) -0.0004(1)
O1 0.0315(2) 0.0416(3) 0.0151(2) 0.0090(2) 0.0087(2) 0.0077(3)
O2 0.0256(2) 0.0146(2) 0.0299(2) -0.0017(1) -0.0008(2) 0.0048(1)
O3 0.0172(2) 0.0429(3) 0.0409(3) -0.0099(2) -0.0043(2) -0.0106(2)
O4 0.0249(2) 0.0182(2) 0.0561(3) -0.0024(2) 0.0047(2) 0.0072(2)
O5 0.0180(2) 0.0264(2) 0.0335(2) 0.0025(2) -0.0094(2) -0.0071(2)
N1 0.0181(1) 0.0137(1) 0.0107(1) -0.0004(1) 0.0006(1) 0.0006(1)
N2 0.0216(1) 0.0182(1) 0.0116(1) 0.0010(1) 0.0035(1) 0.0019(1)
C1 0.0183(1) 0.0215(1) 0.0129(1) 0.0027(1) 0.0032(1) 0.0025(1)
C2 0.0156(1) 0.0138(1) 0.0160(1) -0.0013(1) 0.0006(1) -0.0001(1)
C3 0.0140(1) 0.0228(2) 0.0204(2) -0.0015(1) -0.0008(1) -0.0037(1)
C4 0.0152(1) 0.0160(1) 0.0230(2) -0.0002(1) 0.0015(1) 0.0019(1)
C5 0.0142(1) 0.0157(1) 0.0159(1) -0.0004(1) -0.0021(1) -0.0009(1)
C6 0.0155(1) 0.0138(1) 0.0113(1) -0.0003(1) 0.0013(1) -0.0008(1)
C7 0.0243(2) 0.0155(1) 0.0165(1) -0.0011(1) 0.0046(1) -0.0046(1)
C8 0.0258(2) 0.0178(1) 0.0174(2) 0.0021(1) 0.0075(1) -0.0016(1)
C9 0.0369(2) 0.0177(1) 0.0155(2) -0.0030(1) -0.0013(1) -0.0051(1)
C10 0.0302(2) 0.0262(2) 0.0118(1) 0.0010(1) 0.0020(1) 0.0062(2)

loop_
_atom_site_label
_atom_site_type_symbol
_atom_site_thermal_displace_type
_atom_site_fract_x
_atom_site_fract_y
_atom_site_fract_z
_atom_site_occupancy
_atom_site_U_iso_or_equiv
Cr1 Cr Uani 0.26414(1) 0.98832(1) 0.11021(1) 1.000 0.0112(1)
O1 O Uani 0.34537(8) 1.07115(19) -0.04440(5) 1.000 0.0291(1)
O2 O Uani 0.12181(6) 1.38779(7) 0.09734(4) 1.000 0.0235(1)
O3 O Uani 0.53167(5) 1.17179(10) 0.17494(4) 1.000 0.0339(2)
O4 O Uani 0.40875(6) 0.59042(8) 0.09806(4) 1.000 0.0330(1)
O5 O Uani -0.01219(5) 0.81771(9) 0.05660(4) 1.000 0.0264(1)
N1 N Uani 0.23064(3) 1.00086(5) 0.28258(2) 1.000 0.0142(1)
N2 N Uani 0.19002(4) 0.88981(7) 0.34059(2) 1.000 0.0170(1)
C1 C Uani 0.31540(4) 1.03957(7) 0.01529(2) 1.000 0.0175(1)
C2 C Uani 0.17621(4) 1.23768(5) 0.10634(2) 1.000 0.0152(1)
C3 C Uani 0.43121(4) 1.10231(6) 0.15134(2) 1.000 0.0191(1)
C4 C Uani 0.35357(4) 0.73850(6) 0.10462(2) 1.000 0.0181(1)
C5 C Uani 0.09417(4) 0.87868(5) 0.07634(2) 1.000 0.0154(1)
C6 C Uani 0.20622(4) 0.90585(5) 0.21738(2) 1.000 0.0135(1)
C7 C Uani 0.14503(4) 0.72439(6) 0.23724(3) 1.000 0.0186(1)
C8 C Uani 0.13891(5) 0.71952(7) 0.31291(3) 1.000 0.0201(1)
C9 C Uani 0.27707(6) 1.20206(7) 0.29643(3) 1.000 0.0235(1)
C10 C Uani 0.22670(6) 0.93765(8) 0.41731(2) 1.000 0.0227(1)
H7 H Uiso 0.10953 0.60929 0.19959 1.000 0.0220
H8 H Uiso 0.09980 0.59903 0.34462 1.000 0.0240
H9A H Uiso 0.20727 1.27520 0.33257 1.000 0.0350
H9B H Uiso 0.27808 1.28261 0.24452 1.000 0.0350
H9C H Uiso 0.38059 1.20012 0.32291 1.000 0.0350
H10A H Uiso 0.18574 1.08285 0.43010 1.000 0.0340
H10B H Uiso 0.33854 0.93915 0.42640 1.000 0.0340
H10C H Uiso 0.18329 0.82730 0.45302 1.000 0.0340

loop_
_atom_type_symbol
_atom_type_description
_atom_type_scat_dispersion_real
_atom_type_scat_dispersion_imag
_atom_type_scat_source
O O 0.0106 0.0060 'International Tables Vol C Tables 4.2.6.8 and 6.1.1.4'
N N 0.0061 0.0033 'International Tables Vol C Tables 4.2.6.8 and 6.1.1.4'
Cr Cr 0.3209 0.6236 'International Tables Vol C Tables 4.2.6.8 and 6.1.1.4'
H H 0.0000 0.0000 'International Tables Vol C Tables 4.2.6.8 and 6.1.1.4'
C C 0.0033 0.0016 'International Tables Vol C Tables 4.2.6.8 and 6.1.1.4'

loop_
_geom_angle_atom_site_label_1
_geom_angle_atom_site_label_2
_geom_angle_atom_site_label_3
_geom_angle
_geom_angle_publ_flag
C1 Cr1 C2 86.78(2) yes
C1 Cr1 C3 91.18(2) yes
C1 Cr1 C4 88.19(2) yes
C1 Cr1 C5 92.71(2) yes
C1 Cr1 C6 175.60(2) yes
C2 Cr1 C3 91.52(2) yes
C2 Cr1 C4 174.78(2) yes
C2 Cr1 C5 87.31(2) yes
C2 Cr1 C6 97.17(1) yes
C3 Cr1 C4 89.94(2) yes
C3 Cr1 C5 175.87(2) yes
C3 Cr1 C6 90.66(2) yes
C4 Cr1 C5 91.57(2) yes
C4 Cr1 C6 87.82(1) yes
C5 Cr1 C6 85.56(2) yes
N2 N1 C6 111.61(3) yes
N2 N1 C9 118.75(4) yes
C6 N1 C9 129.24(4) yes
N1 N2 C8 107.41(4) yes
N1 N2 C10 123.32(4) yes
C8 N2 C10 127.98(4) yes
Cr1 C1 O1 178.96(5) yes
Cr1 C2 O2 173.97(5) yes
Cr1 C3 O3 178.95(5) yes
Cr1 C4 O4 176.89(5) yes
Cr1 C5 O5 177.46(4) yes
Cr1 C6 N1 129.16(3) yes
Cr1 C6 C7 126.51(3) yes
N1 C6 C7 104.02(3) yes
C6 C7 C8 108.47(4) no
N2 C8 C7 108.48(4) yes
C6 C7 H7 125.84 no
C8 C7 H7 125.69 no
N2 C8 H8 125.62 no
C7 C8 H8 125.90 no
N1 C9 H9A 109.40 no
N1 C9 H9B 109.69 no
N1 C9 H9C 109.58 no
H9A C9 H9B 109.37 no
H9A C9 H9C 109.28 no
H9B C9 H9C 109.51 no
N2 C10 H10A 109.42 no
N2 C10 H10B 109.52 no
N2 C10 H10C 109.65 no
H10A C10 H10B 109.43 no
H10A C10 H10C 109.36 no
H10B C10 H10C 109.45 no

loop_
_geom_bond_atom_site_label_1
_geom_bond_atom_site_label_2
_geom_bond_distance
_geom_bond_publ_flag
Cr1 C1 1.8557(4) yes
Cr1 C2 1.8905(4) yes
Cr1 C3 1.9104(4) yes
Cr1 C4 1.9058(4) yes
Cr1 C5 1.8816(4) yes
Cr1 C6 2.1327(4) yes
O1 C1 1.1592(10) yes
O2 C2 1.1522(6) yes
O3 C3 1.1445(7) yes
O4 C4 1.1458(7) yes
O5 C5 1.1509(7) yes
N1 N2 1.3711(5) yes
N1 C6 1.3568(5) yes
N1 C9 1.4514(6) yes
N2 C8 1.3409(7) yes
N2 C10 1.4555(5) yes
C6 C7 1.4198(5) no
C7 C8 1.3803(8) no
C7 H7 1.0799 no
C8 H8 1.0800 no
C9 H9A 1.0899 no
C9 H9B 1.0900 no
C9 H9C 1.0900 no
C10 H10A 1.0900 no
C10 H10B 1.0900 no
C10 H10C 1.0900 no

loop_
_geom_contact_atom_site_label_1
_geom_contact_atom_site_label_2
_geom_contact_distance
_geom_contact_site_symmetry_2
_geom_contact_publ_flag
Cr1 H9B 3.1467 . no
O1 O3 3.1758(12) 3_675 no
O1 C1 3.3925(9) 3_675 no
O1 C3 3.2183(10) 3_675 no
O1 C9 3.3076(11) 4_574 no
O2 O4 3.1068(8) 1_565 no
O2 C8 3.2947(8) 2_555 no
O2 C10 3.3990(8) 2_555 no
O2 C7 3.4109(8) 1_565 no
O2 C4 3.2689(7) 1_565 no
O2 C5 3.3517(6) 1_565 no
O3 O1 3.1758(12) 3_675 no
O3 C9 3.4164(8) . no
O3 N1 3.2684(7) 2_655 no
O3 N2 3.1080(7) 2_655 no
O3 C8 3.2127(7) 2_655 no
O4 O2 3.1068(8) 1_545 no
O4 C2 3.2961(7) 1_545 no
O5 C2 3.3023(8) 3_575 no
O5 O5 3.2292(9) 3_575 no
O5 C1 3.2982(7) 3_575 no
O5 C10 3.3610(8) 2_545 no
O5 C5 3.2355(8) 3_575 no
O1 H9C 2.9021 4_574 no
O1 H9A 2.7449 4_574 no
O1 H10A 2.8315 4_574 no
O2 H7 2.3955 1_565 no
O3 H10B 2.9195 2_655 no
O4 H9C 2.5427 2_645 no
O4 H10B 2.7209 2_645 no
O5 H9A 2.8594 2_545 no
O5 H10A 2.3399 2_545 no
O5 H8 2.7833 2_555 no
N1 O3 3.2684(7) 2_645 no
N2 O3 3.1080(7) 2_645 no
C1 O1 3.3925(9) 3_675 no
C1 O5 3.2982(7) 3_575 no
C2 O5 3.3023(8) 3_575 no
C2 O4 3.2961(7) 1_565 no
C2 C9 3.5443(7) . no
C2 C8 3.4739(6) 2_555 no
C3 C9 3.1795(7) . no
C3 O1 3.2183(10) 3_675 no
C4 O2 3.2689(7) 1_545 no
C5 O2 3.3517(6) 1_545 no
C5 O5 3.2355(8) 3_575 no
C7 O2 3.4109(8) 1_545 no
C8 C2 3.4739(6) 2_545 no
C8 O3 3.2127(7) 2_645 no
C8 O2 3.2947(8) 2_545 no
C9 C2 3.5443(7) . no
C9 C3 3.1795(7) . no
C9 O3 3.4164(8) . no
C9 O1 3.3076(11) 4_575 no
C10 O2 3.3990(8) 2_545 no
C10 O5 3.3610(8) 2_555 no
C1 H10C 2.9868 4_564 no
C2 H9B 2.6630 . no
C2 H8 3.0243 2_555 no
C3 H9B 2.6195 . no
C4 H9C 2.8433 2_645 no
C5 H8 2.8553 2_555 no
C5 H10C 2.8177 4_564 no
C5 H7 2.8848 . no
C8 H9A 3.0946 1_545 no
C9 H10B 2.9894 . no
C9 H10A 2.7548 . no
C10 H9C 2.9377 . no
C10 H9A 2.7547 . no
H7 O2 2.3955 1_545 no
H7 C5 2.8848 . no
H8 H9A 2.4423 1_545 no
H8 H10C 2.5960 . no
H8 O5 2.7833 2_545 no
H8 C2 3.0243 2_545 no
H8 C5 2.8553 2_545 no
H9A C8 3.0946 1_565 no
H9A C10 2.7547 . no
H9A H8 2.4423 1_565 no
H9A H10A 2.2185 . no
H9A O5 2.8594 2_555 no
H9A O1 2.7449 4_575 no
H9B Cr1 3.1467 . no
H9B C2 2.6630 . no
H9B C3 2.6195 . no
H9C C10 2.9377 . no
H9C O4 2.5427 2_655 no
H9C C4 2.8433 2_655 no
H9C O1 2.9021 4_575 no
H10A C9 2.7548 . no
H10A H9A 2.2185 . no
H10A O5 2.3399 2_555 no
H10A O1 2.8315 4_575 no
H10B C9 2.9894 . no
H10B O3 2.9195 2_645 no
H10B O4 2.7209 2_655 no
H10C H8 2.5960 . no
H10C C1 2.9868 4_565 no
H10C C5 2.8177 4_565 no

loop_
_geom_hbond_atom_site_label_D
_geom_hbond_atom_site_label_H
_geom_hbond_atom_site_label_A
_geom_hbond_distance_DH
_geom_hbond_distance_HA
_geom_hbond_distance_DA
_geom_hbond_angle_DHA
_geom_hbond_site_symmetry_A
_geom_hbond_publ_flag
C7 H7 O2 1.0799 2.3955 3.4109(8) 156.08 1_545 yes
C9 H9C O4 1.0900 2.5427 3.5909(8) 160.99 2_655 yes
C10 H10A O5 1.0900 2.3399 3.3610(8) 155.27 2_555 yes

loop_
_geom_torsion_atom_site_label_1
_geom_torsion_atom_site_label_2
_geom_torsion_atom_site_label_3
_geom_torsion_atom_site_label_4
_geom_torsion
_geom_torsion_publ_flag
C2 Cr1 C6 N1 -57.52(4) no
C2 Cr1 C6 C7 129.91(3) no
C3 Cr1 C6 N1 34.10(4) no
C3 Cr1 C6 C7 -138.48(4) no
C4 Cr1 C6 N1 124.01(4) no
C4 Cr1 C6 C7 -48.56(4) no
C5 Cr1 C6 N1 -144.24(4) no
C5 Cr1 C6 C7 43.19(3) no
C6 N1 N2 C8 0.27(5) no
C6 N1 N2 C10 168.18(4) no
C9 N1 N2 C8 173.74(4) no
C9 N1 N2 C10 -18.36(6) no
N2 N1 C6 Cr1 -173.28(3) no
N2 N1 C6 C7 0.57(4) no
C9 N1 C6 Cr1 14.12(6) no
C9 N1 C6 C7 -172.03(4) no
N1 N2 C8 C7 -1.03(5) no
C10 N2 C8 C7 -168.20(5) no
N1 C6 C7 C8 -1.19(4) no
Cr1 C6 C7 C8 172.88(3) no
C6 C7 C8 N2 1.40(5) no
